data_4127365
loop_
_publ_author_name
'Ejegbavwo, Otega A.'
'Martin, Corey R.'
'Olorunfemi, Oyindamola A.'
'Leith, Gabrielle A.'
'Ly, Richard T.'
'Rice, Allison M.'
'Dolgopolova, Ekaterina A.'
'Smith, Mark D.'
'Karakalos, Stavros G.'
'Birkner, Nancy'
'Powell, Brian A.'
'Pandey, Shubham'
'Koch, Robert J.'
'Misture, Scott T.'
'Loye, Hans-Conrad Zur'
'Phillpot, Simon R.'
'Brinkman, Kyle S.'
'Shustova, Natalia B.'

_publ_section_title
;
 Thermodynamics and Electronic Properties of Heterometallic Multinuclear
 Actinide-Containing Metal-Organic Frameworks with &quot;Structural
 Memory&quot;.
;
_journal_issue 29
_journal_name_full 'Journal of the American Chemical Society'
_journal_page_first 11628
_journal_page_last 11640
_journal_paper_doi 10.1021/jacs.9b04737
_journal_volume 141
_journal_year 2019
_chemical_formula_moiety 'C80 H60 O37 Th6'
_chemical_formula_sum 'C80 H60 O37 Th6'
_chemical_formula_weight 3005.52
_space_group_crystal_system tetragonal
_space_group_IT_number 131
_space_group_name_Hall '-P 4c 2'
_space_group_name_H-M_alt 'P 42/m m c'
_symmetry_space_group_name_Hall '-P 4c 2'
_symmetry_space_group_name_H-M 'P 42/m m c'
_atom_sites_solution_hydrogens mixed
_atom_sites_solution_primary dual
_audit_creation_date 2018-07-10
_audit_creation_method
;
Olex2 1.2
(compiled 2018.05.29 svn.r3508 for OlexSys, GUI svn.r5506)
;
_cell_angle_alpha 90
_cell_angle_beta 90
_cell_angle_gamma 90
_cell_formula_units_Z 2
_cell_length_a 24.0205(8)
_cell_length_b 24.0205(8)
_cell_length_c 19.7574(6)
_cell_measurement_reflns_used 9900
_cell_measurement_temperature 301(2)
_cell_measurement_theta_max 26.140
_cell_measurement_theta_min 2.385
_cell_volume 11399.7(6)
_computing_cell_refinement 'SAINT V8.38A (?, 2016)'
_computing_data_collection 'Bruker APEX3 v2016.5-0 (Bruker, 2016)'
_computing_data_reduction 'SAINT V8.38A (?, 2016)'
_computing_molecular_graphics 'Olex2 (Dolomanov et al., 2009)'
_computing_publication_material 'Olex2 (Dolomanov et al., 2009)'
_computing_structure_refinement 'XL (Sheldrick, 2008)'
_computing_structure_solution 'ShelXT (Sheldrick, 2015)'
_diffrn_ambient_temperature 301(2)
_diffrn_detector 'Bruker PHOTON-100 area detector'
_diffrn_detector_area_resol_mean 10.4
_diffrn_detector_type 'CMOS area detector'
_diffrn_measured_fraction_theta_full 0.995
_diffrn_measured_fraction_theta_max 0.995
_diffrn_measurement_device 'three-circle diffractometer'
_diffrn_measurement_device_type 'Bruker D8 QUEST'
_diffrn_measurement_method '\w and \f scans'
_diffrn_radiation_monochromator 'mirror optics'
_diffrn_radiation_probe x-ray
_diffrn_radiation_type MoK\a
_diffrn_radiation_wavelength 0.71073
_diffrn_reflns_av_R_equivalents 0.1035
_diffrn_reflns_av_unetI/netI 0.0424
_diffrn_reflns_Laue_measured_fraction_full 0.995
_diffrn_reflns_Laue_measured_fraction_max 0.995
_diffrn_reflns_limit_h_max 27
_diffrn_reflns_limit_h_min -29
_diffrn_reflns_limit_k_max 30
_diffrn_reflns_limit_k_min -30
_diffrn_reflns_limit_l_max 24
_diffrn_reflns_limit_l_min -21
_diffrn_reflns_number 116021
_diffrn_reflns_point_group_measured_fraction_full 0.995
_diffrn_reflns_point_group_measured_fraction_max 0.995
_diffrn_reflns_theta_full 26.410
_diffrn_reflns_theta_max 26.410
_diffrn_reflns_theta_min 2.158
_diffrn_source 'microfocus sealed X-ray tube'
_diffrn_source_type 'Incoatec I\ms'
_diffrn_standards_number 0
_exptl_absorpt_coefficient_mu 3.933
_exptl_absorpt_correction_T_max 0.6198
_exptl_absorpt_correction_T_min 0.4251
_exptl_absorpt_correction_type multi-scan
_exptl_absorpt_process_details
;
SADABS-2016/2 (Bruker,2016/2) was used for absorption correction.
wR2(int) was 0.1181 before and 0.0655 after correction.
The Ratio of minimum to maximum transmission is 0.6859.
The \l/2 correction factor is Not present.
;
_exptl_crystal_colour colourless
_exptl_crystal_colour_primary colourless
_exptl_crystal_density_diffrn 0.876
_exptl_crystal_description needle
_exptl_crystal_F_000 2752
_exptl_crystal_size_max 0.18
_exptl_crystal_size_mid 0.06
_exptl_crystal_size_min 0.04
_refine_diff_density_max 1.314
_refine_diff_density_min -1.267
_refine_diff_density_rms 0.109
_refine_ls_extinction_method none
_refine_ls_goodness_of_fit_ref 1.082
_refine_ls_hydrogen_treatment constr
_refine_ls_matrix_type full
_refine_ls_number_parameters 160
_refine_ls_number_reflns 6309
_refine_ls_number_restraints 109
_refine_ls_restrained_S_all 1.126
_refine_ls_R_factor_all 0.0527
_refine_ls_R_factor_gt 0.0316
_refine_ls_shift/su_max 0.001
_refine_ls_shift/su_mean 0.000
_refine_ls_structure_factor_coef Fsqd
_refine_ls_weighting_details 'w=1/[\s^2^(Fo^2^)+(0.0460P)^2^+2.3044P] where P=(Fo^2^+2Fc^2^)/3'
_refine_ls_weighting_scheme calc
_refine_ls_wR_factor_gt 0.0802
_refine_ls_wR_factor_ref 0.0860
_reflns_Friedel_coverage 0.000
_reflns_number_gt 4561
_reflns_number_total 6309
_reflns_threshold_expression 'I > 2\s(I)'
_cod_data_source_file ja9b04737_si_011.cif
_cod_data_source_block th10meoh_rt_sq
_cod_original_cell_volume 11399.7(8)
_cod_database_code 4127365
_shelx_shelxl_version_number 2018/3
_shelx_space_group_comment
;
The symmetry employed for this shelxl refinement is uniquely defined
by the following loop, which should always be used as a source of
symmetry information in preference to the above space-group names.
They are only intended as comments.
;
_shelx_estimated_absorpt_t_max 0.859
_shelx_estimated_absorpt_t_min 0.538
_olex2_refinement_description
;
1. Fixed Uiso
 At 1.2 times of:
  All C(H) groups
 At 1.5 times of:
  All C(H,H,H) groups
2. Shared sites
{C2A, C2B}
{C3A, C7B}
{C4A, C6B}
{C5A, C5B}
{C6A, C4B}
{C7A, C3B}
3. Restrained distances
 C8A-C4A = C8B-C4B
 1.54 with sigma of 0.02
 C13-C13_$1
 1.5 with sigma of 0.02
 C9-C10
 1.48 with sigma of 0.015
 C11-C10
 1.39 with sigma of 0.015
 C12-C11
 1.39 with sigma of 0.015
 C13-C12
 1.39 with sigma of 0.015
 C14-C12
 1.54 with sigma of 0.02
 C11-C14 \\sim C13-C14
 with sigma of 0.011
 C10-C12 \\sim C11-C13
 with sigma of 0.01
4. Restrained planarity
 C9, C10, C11, C12, C13, C14
 with sigma of 0.01
5. Uiso/Uaniso restraints and constraints
Uanis(C8A) \\sim Ueq, Uanis(C8B) \\sim Ueq, Uanis(C5A) \\sim Ueq, Uanis(C5B)
\\sim Ueq, Uanis(C4A) \\sim Ueq, Uanis(C6B) \\sim Ueq, Uanis(C3A) \\sim Ueq,
Uanis(C7B) \\sim Ueq, Uanis(C2A) \\sim Ueq, Uanis(C2B) \\sim Ueq, Uanis(C7A)
\\sim Ueq, Uanis(C3B) \\sim Ueq, Uanis(C6A) \\sim Ueq, Uanis(C4B) \\sim Ueq:
with sigma of 0.015 and sigma for terminal atoms of 0.03
Uanis(O2) \\sim Ueq, Uanis(O1) \\sim Ueq: with sigma of 0.02 and sigma for
terminal atoms of 0.04
Uanis(C2A) = Uanis(C2B)
Uanis(C3A) = Uanis(C7B)
Uanis(C4A) = Uanis(C6B)
Uanis(C5A) = Uanis(C5B)
Uanis(C6A) = Uanis(C4B)
Uanis(C7A) = Uanis(C3B)
Uiso(C10) = Uiso(C11) = Uiso(C12) = Uiso(C13) = Uiso(C14)
6. Others
 Fixed Sof: C2A(0.5) C3A(0.5) H3A(0.5) C4A(0.5) C5A(0.5) C6A(0.5) H6A(0.5)
 C7A(0.5) H7A(0.5) C8A(0.5) H8AA(0.5) H8AB(0.5) H8AC(0.5) C2B(0.5) C3B(0.5)
 H3B(0.5) C4B(0.5) C5B(0.5) C6B(0.5) H6B(0.5) C7B(0.5) H7B(0.5) C8B(0.5)
 H8BA(0.5) H8BB(0.5) H8BC(0.5) C11(0.5) H11(0.5) C12(0.5) H12(0.25) C14(0.25)
 H14A(0.25) H14B(0.25) H14C(0.25) O7A(0.375) O7B(0.375) O7C(0.125)
7.a Riding coordinates:
 C11(H11), C12(H12), C14(H14A,H14B,H14C)
7.b Aromatic/amide H refined with riding coordinates:
 C3A(H3A), C6A(H6A), C7A(H7A), C3B(H3B), C6B(H6B), C7B(H7B)
7.c Idealised Me refined as rotating group:
 C8A(H8AA,H8AB,H8AC), C8B(H8BA,H8BB,H8BC)
;
_platon_squeeze_void_probe_radius 1.20
_olex2_submission_special_instructions 'No special instructions were received'

loop_
_space_group_symop_operation_xyz
'x, y, z'
'-x, -y, z'
'-y, x, z+1/2'
'y, -x, z+1/2'
'-x, y, -z'
'x, -y, -z'
'y, x, -z+1/2'
'-y, -x, -z+1/2'
'-x, -y, -z'
'x, y, -z'
'y, -x, -z-1/2'
'-y, x, -z-1/2'
'x, -y, z'
'-x, y, z'
'-y, -x, z-1/2'
'y, x, z-1/2'

loop_
_atom_site_label
_atom_site_type_symbol
_atom_site_fract_x
_atom_site_fract_y
_atom_site_fract_z
_atom_site_U_iso_or_equiv
_atom_site_adp_type
_atom_site_occupancy
_atom_site_site_symmetry_order
_atom_site_calc_flag
_atom_site_refinement_flags_posn
_atom_site_refinement_flags_adp
_atom_site_refinement_flags_occupancy
_atom_site_disorder_assembly
_atom_site_disorder_group
Th1 Th 0.000000 0.41943(2) 0.40095(2) 0.03179(9) Uani 1 2 d S T P . .
Th2 Th 0.11683(2) 0.500000 0.500000 0.02072(9) Uani 1 4 d S T P . .
O1 O 0.0546(2) 0.5774(3) 0.500000 0.089(2) Uani 1 2 d S TU P . .
O2 O 0.0545(2) 0.500000 0.4088(3) 0.088(2) Uani 1 2 d S TU P . .
O3 O 0.15973(14) 0.43260(15) 0.41974(19) 0.0524(9) Uani 1 1 d . . . . .
O4 O 0.09150(16) 0.38962(18) 0.3630(2) 0.0773(13) Uani 1 1 d . . . . .
C1 C 0.1422(2) 0.3981(3) 0.3775(3) 0.0604(16) Uani 1 1 d . . . . .
C2A C 0.1828(2) 0.3642(3) 0.3393(3) 0.0706(18) Uani 0.5 1 d . U . A 1
C3A C 0.2380(3) 0.3635(3) 0.3559(4) 0.095(2) Uani 0.5 1 d . U . A 1
H3A H 0.250523 0.385259 0.391742 0.114 Uiso 0.5 1 calc R . . A 1
C4A C 0.2758(3) 0.3309(4) 0.3200(5) 0.115(3) Uani 0.5 1 d D U . A 1
C5A C 0.2584(3) 0.2969(3) 0.2685(4) 0.103(3) Uani 0.5 1 d . U . A 1
C6A C 0.2022(4) 0.2960(4) 0.2519(4) 0.138(4) Uani 0.5 1 d . U . A 1
H6A H 0.189104 0.272208 0.218388 0.166 Uiso 0.5 1 calc R . . A 1
C7A C 0.1654(3) 0.3317(3) 0.2863(4) 0.118(3) Uani 0.5 1 d . U . A 1
H7A H 0.128323 0.333217 0.272850 0.141 Uiso 0.5 1 calc R . . A 1
C8A C 0.3387(6) 0.3319(9) 0.3439(11) 0.207(10) Uani 0.5 1 d D U . A 1
H8AA H 0.347068 0.298020 0.367606 0.311 Uiso 0.5 1 calc GR . . A 1
H8AB H 0.344587 0.363062 0.373407 0.311 Uiso 0.5 1 calc GR . . A 1
H8AC H 0.362565 0.335126 0.305110 0.311 Uiso 0.5 1 calc GR . . A 1
C2B C 0.1828(2) 0.3642(3) 0.3393(3) 0.0706(18) Uani 0.5 1 d . U . A 2
C3B C 0.1654(3) 0.3317(3) 0.2863(4) 0.118(3) Uani 0.5 1 d . U . A 2
H3B H 0.128323 0.333217 0.272850 0.141 Uiso 0.5 1 calc R . . A 2
C4B C 0.2022(4) 0.2960(4) 0.2519(4) 0.138(4) Uani 0.5 1 d D U . A 2
C5B C 0.2584(3) 0.2969(3) 0.2685(4) 0.103(3) Uani 0.5 1 d . U . A 2
C6B C 0.2758(3) 0.3309(4) 0.3200(5) 0.115(3) Uani 0.5 1 d . U . A 2
H6B H 0.313439 0.332252 0.331157 0.138 Uiso 0.5 1 calc R . . A 2
C7B C 0.2380(3) 0.3635(3) 0.3559(4) 0.095(2) Uani 0.5 1 d . U . A 2
H7B H 0.250523 0.385259 0.391742 0.114 Uiso 0.5 1 calc R . . A 2
C8B C 0.1764(8) 0.2604(9) 0.1929(10) 0.225(12) Uani 0.5 1 d D U . A 2
H8BA H 0.181158 0.221545 0.202668 0.337 Uiso 0.5 1 calc GR . . A 2
H8BB H 0.194978 0.269240 0.151178 0.337 Uiso 0.5 1 calc GR . . A 2
H8BC H 0.137495 0.268681 0.188745 0.337 Uiso 0.5 1 calc GR . . A 2
O5 O 0.000000 0.4489(3) 0.2816(3) 0.086(2) Uani 1 2 d S T P . .
C9 C 0.000000 0.500000 0.2571(10) 0.127(7) Uiso 1 4 d DS T P . .
C10 C 0.000000 0.500000 0.1813(11) 0.249(8) Uiso 1 4 d DS T P . .
C11 C 0.0222(5) 0.4528(5) 0.1476(6) 0.249(8) Uiso 0.5 1 d D . . . .
H11 H 0.039165 0.422525 0.172181 0.299 Uiso 0.5 1 d R . . . .
C12 C 0.0225(6) 0.4526(6) 0.0755(7) 0.249(8) Uiso 0.5 1 d D . . . .
H12 H 0.039464 0.422418 0.050730 0.299 Uiso 0.25 1 d R . . . .
C13 C 0.000000 0.500000 0.0402(5) 0.249(8) Uiso 1 4 d DS T P . .
C14 C 0.0456(11) 0.4029(8) 0.0374(11) 0.249(8) Uiso 0.25 1 d D . . . .
H14A H 0.043519 0.406586 -0.012780 0.374 Uiso 0.25 1 d R . . . .
H14B H 0.084149 0.401556 0.051180 0.374 Uiso 0.25 1 d R . . . .
H14C H 0.027029 0.369006 0.051070 0.374 Uiso 0.25 1 d R . . . .
O6 O 0.2286(3) 0.500000 0.500000 0.080(3) Uani 1 4 d S T P . .
O7A O 0.000000 0.3160(3) 0.4326(5) 0.095(3) Uani 0.75 2 d S T P . .
O7B O 0.000000 0.3372(5) 0.3028(6) 0.148(4) Uiso 0.75 2 d S T P . .
O7C O 0.000000 0.3004(15) 0.3693(18) 0.131(12) Uiso 0.25 2 d S T P . .

loop_
_atom_site_aniso_label
_atom_site_aniso_U_11
_atom_site_aniso_U_22
_atom_site_aniso_U_33
_atom_site_aniso_U_23
_atom_site_aniso_U_13
_atom_site_aniso_U_12
Th1 0.02701(14) 0.03720(16) 0.03116(14) -0.01903(11) 0.000 0.000
Th2 0.01687(17) 0.02297(18) 0.02231(15) 0.000 0.000 0.000
O1 0.072(4) 0.162(6) 0.033(3) 0.000 0.000 0.082(4)
O2 0.068(4) 0.036(3) 0.160(6) 0.000 -0.078(4) 0.000
O3 0.037(2) 0.057(2) 0.063(2) -0.0270(19) 0.0136(17) 0.0085(17)
O4 0.038(2) 0.101(3) 0.093(3) -0.059(3) 0.012(2) 0.014(2)
C1 0.049(4) 0.066(4) 0.066(4) -0.023(3) 0.021(3) 0.022(3)
C2A 0.052(4) 0.074(4) 0.086(4) -0.043(3) 0.018(3) 0.013(3)
C3A 0.059(4) 0.101(5) 0.125(5) -0.071(4) 0.015(4) 0.019(4)
C4A 0.071(4) 0.127(6) 0.148(6) -0.071(5) 0.016(4) 0.034(4)
C5A 0.079(5) 0.100(5) 0.130(6) -0.052(5) 0.033(4) 0.025(4)
C6A 0.120(6) 0.140(7) 0.155(7) -0.094(6) 0.020(6) 0.033(5)
C7A 0.083(5) 0.137(6) 0.133(6) -0.083(5) 0.021(4) 0.026(4)
C8A 0.098(13) 0.23(2) 0.29(2) -0.147(18) -0.011(15) 0.055(14)
C2B 0.052(4) 0.074(4) 0.086(4) -0.043(3) 0.018(3) 0.013(3)
C3B 0.083(5) 0.137(6) 0.133(6) -0.083(5) 0.021(4) 0.026(4)
C4B 0.120(6) 0.140(7) 0.155(7) -0.094(6) 0.020(6) 0.033(5)
C5B 0.079(5) 0.100(5) 0.130(6) -0.052(5) 0.033(4) 0.025(4)
C6B 0.071(4) 0.127(6) 0.148(6) -0.071(5) 0.016(4) 0.034(4)
C7B 0.059(4) 0.101(5) 0.125(5) -0.071(4) 0.015(4) 0.019(4)
C8B 0.158(17) 0.27(2) 0.25(2) -0.197(18) -0.002(15) 0.002(16)
O5 0.091(5) 0.134(6) 0.034(3) -0.012(3) 0.000 0.000
O6 0.034(4) 0.104(7) 0.101(7) 0.000 0.000 0.000
O7A 0.087(6) 0.019(4) 0.180(10) -0.022(5) 0.000 0.000

loop_
_atom_type_symbol
_atom_type_description
_atom_type_scat_dispersion_real
_atom_type_scat_dispersion_imag
_atom_type_scat_source
C C 0.0033 0.0016 'International Tables Vol C Tables 4.2.6.8 and 6.1.1.4'
H H 0.0000 0.0000 'International Tables Vol C Tables 4.2.6.8 and 6.1.1.4'
O O 0.0106 0.0060 'International Tables Vol C Tables 4.2.6.8 and 6.1.1.4'
Th Th -7.2400 8.8979 'International Tables Vol C Tables 4.2.6.8 and 6.1.1.4'

loop_
_geom_angle_atom_site_label_1
_geom_angle_atom_site_label_2
_geom_angle_atom_site_label_3
_geom_angle
_geom_angle_site_symmetry_1
_geom_angle_site_symmetry_3
Th1 Th1 Th1 90.0 2_565 10_556
O1 Th1 Th1 33.88(11) 13_565 10_556
O1 Th1 Th1 88.14(17) 13_565 2_565
O1 Th1 Th1 33.88(11) 9_566 10_556
O1 Th1 Th1 88.14(17) 9_566 2_565
O1 Th1 O1 67.6(2) 13_565 9_566
O1 Th1 O4 140.25(15) 13_565 14
O1 Th1 O4 76.23(17) 9_566 14
O1 Th1 O4 76.24(17) 13_565 .
O1 Th1 O4 140.25(15) 9_566 .
O1 Th1 O5 141.80(13) 13_565 .
O1 Th1 O5 141.80(13) 9_566 .
O1 Th1 O7A 80.1(3) 13_565 .
O1 Th1 O7A 80.1(3) 9_566 .
O1 Th1 O7B 127.2(3) 13_565 .
O1 Th1 O7B 127.2(3) 9_566 .
O1 Th1 O7C 102.1(6) 9_566 .
O1 Th1 O7C 102.1(6) 13_565 .
O2 Th1 Th1 86.21(17) 2_565 10_556
O2 Th1 Th1 86.21(17) . 10_556
O2 Th1 Th1 34.26(12) 2_565 2_565
O2 Th1 Th1 34.26(11) . 2_565
O2 Th1 O1 66.87(19) . 13_565
O2 Th1 O1 103.3(2) 2_565 13_565
O2 Th1 O1 103.3(2) . 9_566
O2 Th1 O1 66.87(19) 2_565 9_566
O2 Th1 O2 68.0(3) 2_565 .
O2 Th1 O4 140.31(15) . 14
O2 Th1 O4 76.01(18) . .
O2 Th1 O4 140.31(15) 2_565 .
O2 Th1 O4 76.01(18) 2_565 14
O2 Th1 O5 80.0(2) . .
O2 Th1 O5 80.0(2) 2_565 .
O2 Th1 O7A 141.76(14) 2_565 .
O2 Th1 O7A 141.76(14) . .
O2 Th1 O7B 129.5(3) 2_565 .
O2 Th1 O7B 129.5(3) . .
O2 Th1 O7C 145.2(2) 2_565 .
O2 Th1 O7C 145.2(2) . .
O4 Th1 Th1 107.14(11) . 2_565
O4 Th1 Th1 107.95(10) . 10_556
O4 Th1 Th1 107.13(11) 14 2_565
O4 Th1 Th1 107.95(10) 14 10_556
O4 Th1 O4 129.53(18) 14 .
O4 Th1 O5 77.85(12) 14 .
O4 Th1 O5 77.85(12) . .
O4 Th1 O7A 77.85(15) 14 .
O4 Th1 O7A 77.85(14) . .
O4 Th1 O7B 64.78(9) 14 .
O4 Th1 O7B 64.78(9) . .
O4 Th1 O7C 69.3(2) . .
O4 Th1 O7C 69.3(2) 14 .
O5 Th1 Th1 163.29(17) . 10_556
O5 Th1 Th1 73.29(17) . 2_565
O5 Th1 O7A 120.8(3) . .
O5 Th1 O7B 62.3(3) . .
O5 Th1 O7C 94.4(7) . .
O7A Th1 Th1 165.9(2) . 2_565
O7A Th1 Th1 75.9(2) . 10_556
O7A Th1 O7B 58.6(3) . .
O7A Th1 O7C 26.4(7) . .
O7B Th1 Th1 135.6(3) . 2_565
O7B Th1 Th1 134.4(3) . 10_556
O7B Th1 O7C 32.1(7) . .
O7C Th1 Th1 102.3(7) . 10_556
O7C Th1 Th1 167.7(7) . 2_565
Th1 Th2 Th1 88.888(7) 10_556 2_565
Th1 Th2 Th1 59.720(7) 2_565 9_566
Th1 Th2 Th1 58.990(8) 10_556 9_566
O1 Th2 Th1 33.79(8) . 2_565
O1 Th2 Th1 33.79(8) 13_565 10_556
O1 Th2 Th1 86.35(15) . 10_556
O1 Th2 Th1 86.35(15) 13_565 9_566
O1 Th2 Th1 86.35(15) 13_565 2_565
O1 Th2 Th1 33.79(8) . 9_566
O1 Th2 O1 102.4(3) . 13_565
O1 Th2 O3 75.67(15) . 6_566
O1 Th2 O3 75.67(15) . 13_565
O1 Th2 O3 140.01(9) . 10_556
O1 Th2 O3 75.67(15) 13_565 .
O1 Th2 O3 140.02(9) . .
O1 Th2 O3 140.02(9) 13_565 6_566
O1 Th2 O3 140.01(9) 13_565 13_565
O1 Th2 O3 75.67(15) 13_565 10_556
O1 Th2 O6 128.80(17) . .
O1 Th2 O6 128.80(17) 13_565 .
O2 Th2 Th1 85.80(16) . 9_566
O2 Th2 Th1 32.94(8) 10_556 9_566
O2 Th2 Th1 32.94(8) 10_556 10_556
O2 Th2 Th1 32.94(8) . 2_565
O2 Th2 Th1 85.80(16) . 10_556
O2 Th2 Th1 85.80(16) 10_556 2_565
O2 Th2 O1 66.40(13) . 13_565
O2 Th2 O1 66.40(13) . .
O2 Th2 O1 66.39(13) 10_556 .
O2 Th2 O1 66.40(13) 10_556 13_565
O2 Th2 O2 100.6(4) 10_556 .
O2 Th2 O3 76.97(16) 10_556 6_566
O2 Th2 O3 138.98(9) . 6_566
O2 Th2 O3 138.98(9) 10_556 13_565
O2 Th2 O3 76.97(16) . 13_565
O2 Th2 O3 76.97(16) 10_556 10_556
O2 Th2 O3 138.98(9) . 10_556
O2 Th2 O3 76.97(16) . .
O2 Th2 O3 138.98(9) 10_556 .
O2 Th2 O6 129.72(18) 10_556 .
O2 Th2 O6 129.72(18) . .
O3 Th2 Th1 107.01(8) 6_566 2_565
O3 Th2 Th1 107.37(9) . 2_565
O3 Th2 Th1 70.01(8) 13_565 2_565
O3 Th2 Th1 107.01(8) 13_565 9_566
O3 Th2 Th1 70.01(8) 6_566 9_566
O3 Th2 Th1 158.88(8) 10_556 2_565
O3 Th2 Th1 158.88(8) 13_565 10_556
O3 Th2 Th1 158.88(8) . 9_566
O3 Th2 Th1 70.01(8) 10_556 10_556
O3 Th2 Th1 107.37(9) 10_556 9_566
O3 Th2 Th1 107.01(8) . 10_556
O3 Th2 Th1 107.37(9) 6_566 10_556
O3 Th2 O3 131.09(16) 6_566 .
O3 Th2 O3 81.13(17) 6_566 10_556
O3 Th2 O3 79.13(18) 6_566 13_565
O3 Th2 O3 79.13(18) 10_556 .
O3 Th2 O3 81.13(17) 13_565 .
O3 Th2 O3 131.09(16) 13_565 10_556
O3 Th2 O6 65.55(8) 6_566 .
O3 Th2 O6 65.55(8) 13_565 .
O3 Th2 O6 65.55(8) . .
O3 Th2 O6 65.55(8) 10_556 .
O6 Th2 Th1 135.556(4) . 9_566
O6 Th2 Th1 135.556(4) . 10_556
O6 Th2 Th1 135.556(4) . 2_565
Th1 O1 Th1 112.2(2) 2_565 9_566
Th1 O1 Th2 111.96(18) 2_565 .
Th1 O1 Th2 111.96(18) 9_566 .
Th1 O2 Th1 111.5(2) 2_565 .
Th1 O2 Th2 114.08(17) . .
Th1 O2 Th2 114.09(17) 2_565 .
C1 O3 Th2 135.9(3) . .
C1 O4 Th1 138.9(3) . .
O3 C1 O4 125.4(4) . .
O3 C1 C2A 119.0(5) . .
O3 C1 C2B 119.0(5) . .
O4 C1 C2A 115.6(5) . .
O4 C1 C2B 115.6(5) . .
C3A C2A C1 121.7(5) . .
C3A C2A C7A 118.2(5) . .
C7A C2A C1 120.1(6) . .
C2A C3A H3A 119.4 . .
C2A C3A C4A 121.2(6) . .
C4A C3A H3A 119.4 . .
C3A C4A C8A 117.6(9) . .
C5A C4A C3A 120.8(7) . .
C5A C4A C8A 121.5(9) . .
C4A C5A C5A 122.8(7) . 7
C4A C5A C6A 118.8(6) . .
C6A C5A C5A 118.3(7) . 7
C5A C6A H6A 120.4 . .
C5A C6A C7A 119.1(7) . .
C7A C6A H6A 120.4 . .
C2A C7A C6A 121.6(7) . .
C2A C7A H7A 119.2 . .
C6A C7A H7A 119.2 . .
C4A C8A H8AA 109.5 . .
C4A C8A H8AB 109.5 . .
C4A C8A H8AC 109.5 . .
H8AA C8A H8AB 109.5 . .
H8AA C8A H8AC 109.5 . .
H8AB C8A H8AC 109.5 . .
C3B C2B C1 120.1(6) . .
C7B C2B C1 121.7(5) . .
C7B C2B C3B 118.2(5) . .
C2B C3B H3B 119.2 . .
C2B C3B C4B 121.6(7) . .
C4B C3B H3B 119.2 . .
C3B C4B C8B 116.3(10) . .
C5B C4B C3B 119.1(7) . .
C5B C4B C8B 124.5(10) . .
C6B C5B C4B 118.8(6) . .
C5B C6B H6B 119.6 . .
C5B C6B C7B 120.8(7) . .
C7B C6B H6B 119.6 . .
C2B C7B C6B 121.2(6) . .
C2B C7B H7B 119.4 . .
C6B C7B H7B 119.4 . .
C4B C8B H8BA 109.5 . .
C4B C8B H8BB 109.5 . .
C4B C8B H8BC 109.5 . .
H8BA C8B H8BB 109.5 . .
H8BA C8B H8BC 109.5 . .
H8BB C8B H8BC 109.5 . .
C9 O5 Th1 128.2(10) . .
O5 C9 O5 137.0(18) . 2_565
O5 C9 C10 111.5(9) 2_565 .
O5 C9 C10 111.5(9) . .
C11 C10 C9 118.0(7) 13_565 .
C11 C10 C9 118.0(7) . .
C11 C10 C9 118.0(7) 2_565 .
C11 C10 C9 118.0(7) 14 .
C11 C10 C11 106.0(12) 14 2_565
C11 C10 C11 123.9(14) 2_565 .
C11 C10 C11 106.0(12) 13_565 .
C11 C10 C11 123.9(14) 14 13_565
C10 C11 H11 121.6 . .
C10 C11 C12 118.3(10) . .
C12 C11 H11 119.9 . .
C11 C12 H12 120.7 . .
C11 C12 C13 118.7(10) . .
C11 C12 C14 120.0(10) . .
H12 C12 C11 120.7 . .
H12 C12 C13 120.5 . .
C13 C12 H12 120.5 . .
C13 C12 C14 121.3(9) . .
C12 C13 C12 122.0(13) . 2_565
C12 C13 C12 122.0(13) 13_565 14
C12 C13 C13 119.0(7) 14 5
C12 C13 C13 119.0(7) 13_565 5
C12 C13 C13 119.0(7) 2_565 5
C12 C13 C13 119.0(7) . 5
C12 C14 H14A 113.9 . .
C12 C14 H14B 103.7 . .
C12 C14 H14C 110.9 . .
H12 C14 H14A 112.5 . .
H12 C14 H14B 98.4 . .
H12 C14 H14C 117.1 . .
H14A C14 H14B 109.3 . .
H14A C14 H14C 109.3 . .
H14B C14 H14C 109.6 . .
O7C O7A Th1 92.6(17) . .
O7C O7B Th1 79.5(14) . .
O7A O7C Th1 61.0(15) . .
O7A O7C O7B 129(3) . .
O7B O7C Th1 68.4(13) . .

loop_
_geom_bond_atom_site_label_1
_geom_bond_atom_site_label_2
_geom_bond_distance
_geom_bond_site_symmetry_2
Th1 Th1 3.9141(5) 10_556
Th1 Th1 3.8707(5) 2_565
Th1 O1 2.357(3) 13_565
Th1 O1 2.357(3) 9_566
Th1 O2 2.342(3) .
Th1 O2 2.342(3) 2_565
Th1 O4 2.430(4) 14
Th1 O4 2.430(4) .
Th1 O5 2.463(5) .
Th1 O7A 2.562(7) .
Th1 O7B 2.768(12) .
Th1 O7C 2.93(4) .
Th2 O1 2.385(5) .
Th2 O1 2.385(5) 13_565
Th2 O2 2.343(5) 10_556
Th2 O2 2.343(5) .
Th2 O3 2.489(3) 13_565
Th2 O3 2.489(3) 6_566
Th2 O3 2.489(3) 10_556
Th2 O3 2.489(3) .
Th2 O6 2.685(7) .
O3 C1 1.250(7) .
O4 C1 1.268(7) .
C1 C2A 1.476(7) .
C1 C2B 1.476(7) .
C2A C3A 1.364(8) .
C2A C7A 1.373(8) .
C3A H3A 0.9300 .
C3A C4A 1.395(8) .
C4A C5A 1.370(10) .
C4A C8A 1.582(13) .
C5A C5A 1.501(12) 7
C5A C6A 1.389(10) .
C6A H6A 0.9300 .
C6A C7A 1.406(9) .
C7A H7A 0.9300 .
C8A H8AA 0.9600 .
C8A H8AB 0.9600 .
C8A H8AC 0.9600 .
C2B C3B 1.373(8) .
C2B C7B 1.364(8) .
C3B H3B 0.9300 .
C3B C4B 1.406(9) .
C4B C5B 1.389(10) .
C4B C8B 1.573(13) .
C5B C6B 1.370(10) .
C6B H6B 0.9300 .
C6B C7B 1.395(8) .
C7B H7B 0.9300 .
C8B H8BA 0.9600 .
C8B H8BB 0.9600 .
C8B H8BC 0.9600 .
O5 C9 1.319(9) .
C9 C10 1.497(13) .
C10 C11 1.418(12) 2_565
C10 C11 1.418(12) 14
C10 C11 1.418(12) 13_565
C10 C11 1.418(12) .
C11 C11 1.07(3) 14
C11 H11 0.9659 .
C11 C12 1.425(13) .
C11 C12 1.783(19) 14
C12 C12 1.08(3) 14
C12 H12 0.9658 .
C12 H12 0.9658 .
C12 C13 1.440(12) .
C12 C14 1.517(19) .
C13 C13 1.588(18) 5
C14 H12 0.5576 .
C14 C14 1.48(4) 10
C14 H14A 0.9966 .
C14 H14B 0.9666 .
C14 H14C 0.9661 .
O7A O7C 1.30(3) .
O7B O7C 1.58(3) .

loop_
_geom_torsion_atom_site_label_1
_geom_torsion_atom_site_label_2
_geom_torsion_atom_site_label_3
_geom_torsion_atom_site_label_4
_geom_torsion
_geom_torsion_site_symmetry_1
_geom_torsion_site_symmetry_4
Th1 O4 C1 O3 -5.5(11) . .
Th1 O4 C1 C2A 175.6(4) . .
Th1 O4 C1 C2B 175.6(4) . .
Th1 O5 C9 O5 0.000(5) . 2_565
Th1 O5 C9 C10 180.000(3) . .
Th1 O7A O7C O7B 0.000(5) . .
Th1 O7B O7C O7A 0.000(3) . .
Th2 O3 C1 O4 2.1(11) . .
Th2 O3 C1 C2A -179.0(4) . .
Th2 O3 C1 C2B -179.0(4) . .
O3 C1 C2A C3A 9.9(11) . .
O3 C1 C2A C7A -171.1(7) . .
O3 C1 C2B C3B -171.1(7) . .
O3 C1 C2B C7B 9.9(11) . .
O4 C1 C2A C3A -171.1(7) . .
O4 C1 C2A C7A 8.0(10) . .
O4 C1 C2B C3B 8.0(10) . .
O4 C1 C2B C7B -171.1(7) . .
C1 C2A C3A C4A 179.3(8) . .
C1 C2A C7A C6A -175.6(8) . .
C1 C2B C3B C4B -175.6(8) . .
C1 C2B C7B C6B 179.3(8) . .
C2A C3A C4A C5A -2.4(15) . .
C2A C3A C4A C8A -178.7(13) . .
C3A C2A C7A C6A 3.5(13) . .
C3A C4A C5A C5A -176.0(9) . 7
C3A C4A C5A C6A 0.9(15) . .
C4A C5A C6A C7A 2.6(15) . .
C5A C5A C6A C7A 179.7(9) 7 .
C5A C6A C7A C2A -4.9(15) . .
C7A C2A C3A C4A 0.2(13) . .
C8A C4A C5A C5A 0.2(19) . 7
C8A C4A C5A C6A 177.1(14) . .
C2B C3B C4B C5B -4.9(15) . .
C2B C3B C4B C8B 179.1(13) . .
C3B C2B C7B C6B 0.2(13) . .
C3B C4B C5B C6B 2.6(15) . .
C4B C5B C6B C7B 0.9(15) . .
C5B C6B C7B C2B -2.4(15) . .
C7B C2B C3B C4B 3.5(13) . .
C8B C4B C5B C6B 178.3(14) . .
O5 C9 C10 C11 -154.8(6) 2_565 14
O5 C9 C10 C11 -154.8(6) . 13_565
O5 C9 C10 C11 -25.2(6) 2_565 2_565
O5 C9 C10 C11 154.8(6) 2_565 .
O5 C9 C10 C11 25.2(6) 2_565 13_565
O5 C9 C10 C11 -25.2(6) . .
O5 C9 C10 C11 25.2(6) . 14
O5 C9 C10 C11 154.8(6) . 2_565
C9 C10 C11 C11 102.5(4) . 14
C9 C10 C11 C12 146.5(5) . 14
C9 C10 C11 C12 -179.8(2) . .
C10 C11 C12 C11 -64.9(6) . 14
C10 C11 C12 C12 -64.9(6) . 14
C10 C11 C12 H12 175.8 . .
C10 C11 C12 C13 -0.4(5) . .
C10 C11 C12 C14 -179.7(3) . .
C11 C10 C11 C11 -122.6(11) 13_565 14
C11 C10 C11 C11 -77.5(4) 2_565 14
C11 C10 C11 C12 0.2(2) 2_565 .
C11 C10 C11 C12 -78.5(13) 13_565 14
C11 C10 C11 C12 -33.5(5) 2_565 14
C11 C10 C11 C12 77.7(5) 14 .
C11 C10 C11 C12 -44.8(11) 13_565 .
C11 C10 C11 C12 44.0(7) 14 14
C11 C11 C12 C12 -0.005(1) 14 14
C11 C11 C12 H12 -119.3 14 .
C11 C11 C12 C13 64.5(6) 14 .
C11 C11 C12 C14 -114.8(7) 14 .
C11 C12 C13 C12 44.6(11) . 13_565
C11 C12 C13 C12 -43.7(8) 14 14
C11 C12 C13 C12 33.3(5) 14 2_565
C11 C12 C13 C12 -76.9(5) . 14
C11 C12 C13 C12 0.2(2) . 2_565
C11 C12 C13 C12 77.7(13) 14 13_565
C11 C12 C13 C13 -146.7(5) 14 5
C11 C12 C13 C13 -179.8(2) . 5
C11 C12 C14 C14 136.2(11) 14 10
C11 C12 C14 C14 179.8(3) . 10
C12 C11 C12 C11 0.005(1) 14 14
C12 C11 C12 H12 -119.2 14 .
C12 C11 C12 C13 64.5(6) 14 .
C12 C11 C12 C14 -114.8(7) 14 .
C12 C12 C13 C12 121.4(10) 14 13_565
C12 C12 C13 C12 77.1(4) 14 2_565
C12 C12 C13 C13 -102.9(4) 14 5
C12 C12 C14 C14 77.0(5) 14 10
H12 C12 C13 C12 106.9 . 14
H12 C12 C13 C12 -176.0 . 2_565
H12 C12 C13 C12 -131.6 . 13_565
H12 C12 C13 C13 4.0 . 5
H12 C12 C14 C14 -78.7 . 10
C13 C12 C14 C14 0.5(5) . 10
C14 C12 C13 C12 179.5(5) . 2_565
C14 C12 C13 C12 -136.1(10) . 13_565
C14 C12 C13 C12 102.4(6) . 14
C14 C12 C13 C13 -0.5(5) . 5

loop_
_platon_squeeze_void_nr
_platon_squeeze_void_average_x
_platon_squeeze_void_average_y
_platon_squeeze_void_average_z
_platon_squeeze_void_volume
_platon_squeeze_void_count_electrons
_platon_squeeze_void_content
1 -0.014 -0.007 -0.054 7475 1088 ' '
